data_7122482
loop_
_publ_author_name
'Geng, Xiao'
'Wu, Xia'
'Wang, Can'
'Zhao, Peng'
'Zhou, You'
'Sun, Xuan'
'Wang, Ling-Jiao'
'Guan, Wen-Juan'
'Wu, Yan-Dong'
'Wu, An-Xin'

_publ_section_title
;
 NaHS&#x00B7;nH<sub>2</sub>O-induced umpolung: the synthesis of
 2-acyl-3-aminoindoles from aryl methyl ketones and 2-aminobenzonitriles.
;
_journal_issue 90
_journal_name_full 'Chemical communications (Cambridge, England)'
_journal_page_first 12730
_journal_page_last 12733
_journal_paper_doi 10.1039/c8cc07599a
_journal_volume 54
_journal_year 2018
_chemical_formula_sum 'C16 H14 N2 O3 S'
_chemical_formula_weight 314.35
_space_group_IT_number 14
_space_group_name_Hall '-P 2yn'
_space_group_name_H-M_alt 'P 1 21/n 1'
_symmetry_cell_setting monoclinic
_symmetry_space_group_name_Hall '-P 2yn'
_symmetry_space_group_name_H-M 'P 1 21/n 1'
_atom_sites_solution_hydrogens geom
_atom_sites_solution_primary direct
_atom_sites_solution_secondary difmap
_audit_creation_method SHELXL-97
_audit_update_record
;
2018-06-21 deposited with the CCDC.
2018-10-18 downloaded from the CCDC.
;
_cell_angle_alpha 90.00
_cell_angle_beta 103.507(2)
_cell_angle_gamma 90.00
_cell_formula_units_Z 4
_cell_length_a 5.7269(7)
_cell_length_b 28.551(4)
_cell_length_c 8.8421(11)
_cell_measurement_reflns_used 9245
_cell_measurement_temperature 100(2)
_cell_measurement_theta_max 31.95
_cell_measurement_theta_min 2.47
_cell_volume 1405.8(3)
_computing_cell_refinement 'Bruker SAINT'
_computing_data_collection 'Bruker APEX2'
_computing_data_reduction 'Bruker SAINT'
_computing_molecular_graphics 'Bruker SHELXTL'
_computing_publication_material 'Bruker SHELXTL'
_computing_structure_refinement 'SHELXL-97 (Sheldrick, 2008)'
_computing_structure_solution 'SHELXS-97 (Sheldrick, 2008)'
_diffrn_ambient_temperature 100(2)
_diffrn_measured_fraction_theta_full 0.997
_diffrn_measured_fraction_theta_max 0.997
_diffrn_measurement_device_type 'Bruker APEX-II CCD'
_diffrn_measurement_method '\f and \w scans'
_diffrn_radiation_monochromator graphite
_diffrn_radiation_source 'fine-focus sealed tube'
_diffrn_radiation_type MoK\a
_diffrn_radiation_wavelength 0.71073
_diffrn_reflns_av_R_equivalents 0.0323
_diffrn_reflns_av_sigmaI/netI 0.0287
_diffrn_reflns_limit_h_max 8
_diffrn_reflns_limit_h_min -7
_diffrn_reflns_limit_k_max 40
_diffrn_reflns_limit_k_min -40
_diffrn_reflns_limit_l_max 12
_diffrn_reflns_limit_l_min -12
_diffrn_reflns_number 17495
_diffrn_reflns_theta_full 30.00
_diffrn_reflns_theta_max 30.00
_diffrn_reflns_theta_min 2.47
_exptl_absorpt_coefficient_mu 0.245
_exptl_absorpt_correction_T_max 0.9759
_exptl_absorpt_correction_T_min 0.9526
_exptl_absorpt_correction_type none
_exptl_crystal_colour yellow
_exptl_crystal_density_diffrn 1.485
_exptl_crystal_density_method 'not measured'
_exptl_crystal_description block
_exptl_crystal_F_000 656
_exptl_crystal_size_max 0.20
_exptl_crystal_size_mid 0.20
_exptl_crystal_size_min 0.10
_refine_diff_density_max 0.444
_refine_diff_density_min -0.382
_refine_diff_density_rms 0.058
_refine_ls_extinction_method none
_refine_ls_goodness_of_fit_ref 1.129
_refine_ls_hydrogen_treatment mixed
_refine_ls_matrix_type full
_refine_ls_number_parameters 209
_refine_ls_number_reflns 4071
_refine_ls_number_restraints 3
_refine_ls_restrained_S_all 1.128
_refine_ls_R_factor_all 0.0433
_refine_ls_R_factor_gt 0.0390
_refine_ls_shift/su_max 0.001
_refine_ls_shift/su_mean 0.000
_refine_ls_structure_factor_coef Fsqd
_refine_ls_weighting_details 'calc w=1/[\s^2^(Fo^2^)+(0.0329P)^2^+0.9310P] where P=(Fo^2^+2Fc^2^)/3'
_refine_ls_weighting_scheme calc
_refine_ls_wR_factor_gt 0.0939
_refine_ls_wR_factor_ref 0.0963
_reflns_number_gt 3709
_reflns_number_total 4071
_reflns_threshold_expression >2sigma(I)
_cod_data_source_file c8cc07599a2.cif
_cod_data_source_block mo_161228c_0m
_cod_depositor_comments
;
The following automatic conversions were performed:

'_symmetry_cell_setting' value 'Monoclinic' changed to 'monoclinic'
according to
/home/data/users/saulius/crontab/automatic-downloads/rss-feeds/RSC/lib/dictionaries/cif_core.dic
dictionary named 'cif_core.dic' version 2.4.2 from 2011-04-26.

Automatic conversion script
Id: cif_fix_values 4973 2017-02-22 13:04:09Z antanas 

 Adding full bibliography for 7122481--7122482.cif.
;
_cod_original_sg_symbol_H-M P2(1)/n
_cod_database_code 7122482

loop_
_symmetry_equiv_pos_as_xyz
'x, y, z'
'-x+1/2, y+1/2, -z+1/2'
'-x, -y, -z'
'x-1/2, -y-1/2, z-1/2'

loop_
_atom_site_label
_atom_site_type_symbol
_atom_site_fract_x
_atom_site_fract_y
_atom_site_fract_z
_atom_site_U_iso_or_equiv
_atom_site_adp_type
_atom_site_occupancy
_atom_site_symmetry_multiplicity
_atom_site_calc_flag
_atom_site_refinement_flags
C1 C 0.5987(2) 0.70437(4) 0.65364(15) 0.0145(2) Uani 1 1 d .
C2 C 0.5119(2) 0.65994(4) 0.68069(14) 0.0140(2) Uani 1 1 d .
C3 C 0.6316(2) 0.62660(4) 0.60504(14) 0.0150(2) Uani 1 1 d .
C4 C 0.7906(2) 0.65202(5) 0.53566(14) 0.0155(2) Uani 1 1 d .
C5 C 0.9389(3) 0.62907(5) 0.45311(16) 0.0204(3) Uani 1 1 d .
H5 H 1.0481 0.6459 0.4076 0.025 Uiso 1 1 calc R
C6 C 0.9190(3) 0.58100(5) 0.44109(17) 0.0242(3) Uani 1 1 d .
H6 H 1.0164 0.5646 0.3851 0.029 Uiso 1 1 calc R
C7 C 0.7593(3) 0.55518(5) 0.50893(17) 0.0241(3) Uani 1 1 d .
H7 H 0.7509 0.5221 0.4975 0.029 Uiso 1 1 calc R
C8 C 0.6155(3) 0.57754(5) 0.59161(16) 0.0197(3) Uani 1 1 d .
H8 H 0.5088 0.5603 0.6381 0.024 Uiso 1 1 calc R
C9 C 0.5156(2) 0.74720(4) 0.70346(15) 0.0154(2) Uani 1 1 d .
C10 C 0.6004(2) 0.79295(4) 0.65247(15) 0.0147(2) Uani 1 1 d .
C11 C 0.4328(2) 0.82228(5) 0.55728(15) 0.0168(2) Uani 1 1 d .
H11 H 0.2719 0.8120 0.5196 0.020 Uiso 1 1 calc R
C12 C 0.5016(2) 0.86640(5) 0.51784(15) 0.0168(2) Uani 1 1 d .
H12 H 0.3896 0.8864 0.4517 0.020 Uiso 1 1 calc R
C13 C 0.7377(2) 0.88088(4) 0.57694(15) 0.0142(2) Uani 1 1 d .
C14 C 0.9064(2) 0.85207(5) 0.67119(16) 0.0170(2) Uani 1 1 d .
H14 H 1.0664 0.8626 0.7105 0.020 Uiso 1 1 calc R
C15 C 0.8375(2) 0.80744(5) 0.70721(16) 0.0182(3) Uani 1 1 d .
H15 H 0.9518 0.7869 0.7689 0.022 Uiso 1 1 calc R
C16 C 0.7346(3) 0.97573(5) 0.65084(16) 0.0195(3) Uani 1 1 d .
H16A H 0.8186 0.9687 0.7582 0.029 Uiso 1 1 calc R
H16B H 0.5611 0.9725 0.6399 0.029 Uiso 1 1 calc R
H16C H 0.7717 1.0079 0.6251 0.029 Uiso 1 1 calc R
N1 N 0.3515(2) 0.65084(4) 0.76741(14) 0.0183(2) Uani 1 1 d D
H1B H 0.284(3) 0.6236(4) 0.761(2) 0.027 Uiso 1 1 d D
H1A H 0.283(3) 0.6751(5) 0.795(2) 0.027 Uiso 1 1 d D
N2 N 0.7734(2) 0.69872(4) 0.56592(13) 0.0162(2) Uani 1 1 d D
H2 H 0.827(3) 0.7202(5) 0.514(2) 0.024 Uiso 1 1 d D
O1 O 0.36695(19) 0.74801(3) 0.78733(13) 0.0221(2) Uani 1 1 d .
O2 O 0.6965(2) 0.94602(3) 0.36649(11) 0.0213(2) Uani 1 1 d .
O3 O 1.08796(19) 0.93756(4) 0.55672(13) 0.0229(2) Uani 1 1 d .
S2 S 0.82890(6) 0.936492(10) 0.52396(4) 0.01549(9) Uani 1 1 d .

loop_
_atom_site_aniso_label
_atom_site_aniso_U_11
_atom_site_aniso_U_22
_atom_site_aniso_U_33
_atom_site_aniso_U_23
_atom_site_aniso_U_13
_atom_site_aniso_U_12
C1 0.0158(6) 0.0138(5) 0.0155(5) 0.0007(4) 0.0065(4) -0.0005(4)
C2 0.0162(6) 0.0141(5) 0.0122(5) 0.0010(4) 0.0041(4) -0.0002(4)
C3 0.0172(6) 0.0149(5) 0.0124(5) 0.0005(4) 0.0027(4) 0.0012(4)
C4 0.0173(6) 0.0168(6) 0.0123(5) 0.0006(4) 0.0033(4) 0.0018(4)
C5 0.0206(7) 0.0255(7) 0.0162(6) 0.0003(5) 0.0064(5) 0.0051(5)
C6 0.0281(8) 0.0258(7) 0.0190(6) -0.0038(5) 0.0058(5) 0.0100(6)
C7 0.0319(8) 0.0178(6) 0.0217(7) -0.0027(5) 0.0039(6) 0.0053(5)
C8 0.0254(7) 0.0152(6) 0.0175(6) 0.0001(5) 0.0032(5) 0.0008(5)
C9 0.0158(6) 0.0140(5) 0.0170(6) 0.0003(4) 0.0048(4) -0.0003(4)
C10 0.0161(6) 0.0129(5) 0.0164(6) -0.0005(4) 0.0062(5) 0.0009(4)
C11 0.0139(6) 0.0179(6) 0.0185(6) -0.0001(5) 0.0040(5) 0.0001(4)
C12 0.0163(6) 0.0165(6) 0.0180(6) 0.0024(4) 0.0046(5) 0.0038(4)
C13 0.0173(6) 0.0118(5) 0.0147(5) 0.0003(4) 0.0063(4) 0.0015(4)
C14 0.0151(6) 0.0161(6) 0.0193(6) 0.0023(5) 0.0028(5) -0.0010(4)
C15 0.0162(6) 0.0164(6) 0.0216(6) 0.0041(5) 0.0034(5) 0.0011(5)
C16 0.0274(7) 0.0141(6) 0.0196(6) -0.0011(5) 0.0106(5) 0.0013(5)
N1 0.0223(6) 0.0153(5) 0.0201(5) 0.0005(4) 0.0108(4) -0.0027(4)
N2 0.0183(5) 0.0146(5) 0.0179(5) 0.0019(4) 0.0089(4) 0.0006(4)
O1 0.0245(5) 0.0190(5) 0.0276(5) -0.0017(4) 0.0159(4) -0.0006(4)
O2 0.0322(6) 0.0172(4) 0.0162(4) 0.0032(3) 0.0087(4) 0.0048(4)
O3 0.0205(5) 0.0177(5) 0.0335(6) 0.0041(4) 0.0124(4) 0.0001(4)
S2 0.01950(16) 0.01219(14) 0.01693(15) 0.00134(10) 0.00864(11) 0.00157(11)

loop_
_atom_type_symbol
_atom_type_description
_atom_type_scat_dispersion_real
_atom_type_scat_dispersion_imag
_atom_type_scat_source
C C 0.0033 0.0016 'International Tables Vol C Tables 4.2.6.8 and 6.1.1.4'
H H 0.0000 0.0000 'International Tables Vol C Tables 4.2.6.8 and 6.1.1.4'
N N 0.0061 0.0033 'International Tables Vol C Tables 4.2.6.8 and 6.1.1.4'
O O 0.0106 0.0060 'International Tables Vol C Tables 4.2.6.8 and 6.1.1.4'
S S 0.1246 0.1234 'International Tables Vol C Tables 4.2.6.8 and 6.1.1.4'

loop_
_geom_angle_atom_site_label_1
_geom_angle_atom_site_label_2
_geom_angle_atom_site_label_3
_geom_angle
C2 C1 N2 108.38(11)
C2 C1 C9 124.62(12)
N2 C1 C9 126.98(11)
N1 C2 C1 125.80(12)
N1 C2 C3 127.00(12)
C1 C2 C3 107.15(11)
C8 C3 C4 120.74(12)
C8 C3 C2 132.41(13)
C4 C3 C2 106.85(11)
N2 C4 C5 129.51(13)
N2 C4 C3 109.45(11)
C5 C4 C3 121.03(12)
C6 C5 C4 117.09(14)
C6 C5 H5 121.5
C4 C5 H5 121.5
C5 C6 C7 122.44(13)
C5 C6 H6 118.8
C7 C6 H6 118.8
C8 C7 C6 120.63(13)
C8 C7 H7 119.7
C6 C7 H7 119.7
C7 C8 C3 118.06(14)
C7 C8 H8 121.0
C3 C8 H8 121.0
O1 C9 C1 121.54(12)
O1 C9 C10 118.34(11)
C1 C9 C10 120.10(11)
C15 C10 C11 120.53(12)
C15 C10 C9 120.80(12)
C11 C10 C9 118.53(12)
C12 C11 C10 119.96(12)
C12 C11 H11 120.0
C10 C11 H11 120.0
C11 C12 C13 118.84(12)
C11 C12 H12 120.6
C13 C12 H12 120.6
C14 C13 C12 121.82(12)
C14 C13 S2 118.94(10)
C12 C13 S2 119.19(10)
C13 C14 C15 118.99(12)
C13 C14 H14 120.5
C15 C14 H14 120.5
C14 C15 C10 119.82(12)
C14 C15 H15 120.1
C10 C15 H15 120.1
S2 C16 H16A 109.5
S2 C16 H16B 109.5
H16A C16 H16B 109.5
S2 C16 H16C 109.5
H16A C16 H16C 109.5
H16B C16 H16C 109.5
C2 N1 H1B 119.1(14)
C2 N1 H1A 115.2(14)
H1B N1 H1A 121.0(19)
C4 N2 C1 108.15(11)
C4 N2 H2 122.3(13)
C1 N2 H2 126.8(13)
O3 S2 O2 118.15(7)
O3 S2 C16 108.23(7)
O2 S2 C16 108.93(7)
O3 S2 C13 108.60(6)
O2 S2 C13 107.63(6)
C16 S2 C13 104.46(6)

loop_
_geom_bond_atom_site_label_1
_geom_bond_atom_site_label_2
_geom_bond_distance
C1 C2 1.4035(17)
C1 N2 1.4112(17)
C1 C9 1.4192(17)
C2 N1 1.3523(17)
C2 C3 1.4274(18)
C3 C8 1.4070(18)
C3 C4 1.4120(18)
C4 N2 1.3680(17)
C4 C5 1.4048(18)
C5 C6 1.379(2)
C5 H5 0.9500
C6 C7 1.413(2)
C6 H6 0.9500
C7 C8 1.379(2)
C7 H7 0.9500
C8 H8 0.9500
C9 O1 1.2528(16)
C9 C10 1.4994(17)
C10 C15 1.3936(19)
C10 C11 1.3977(18)
C11 C12 1.3884(18)
C11 H11 0.9500
C12 C13 1.3941(19)
C12 H12 0.9500
C13 C14 1.3887(18)
C13 S2 1.7683(13)
C14 C15 1.3927(18)
C14 H14 0.9500
C15 H15 0.9500
C16 S2 1.7572(14)
C16 H16A 0.9800
C16 H16B 0.9800
C16 H16C 0.9800
N1 H1B 0.864(9)
N1 H1A 0.860(9)
N2 H2 0.867(9)
O2 S2 1.4472(11)
O3 S2 1.4440(11)

loop_
_geom_torsion_atom_site_label_1
_geom_torsion_atom_site_label_2
_geom_torsion_atom_site_label_3
_geom_torsion_atom_site_label_4
_geom_torsion
N2 C1 C2 N1 176.39(12)
C9 C1 C2 N1 -5.4(2)
N2 C1 C2 C3 -1.36(14)
C9 C1 C2 C3 176.83(12)
N1 C2 C3 C8 2.9(2)
C1 C2 C3 C8 -179.38(14)
N1 C2 C3 C4 -176.98(13)
C1 C2 C3 C4 0.74(14)
C8 C3 C4 N2 -179.72(12)
C2 C3 C4 N2 0.18(14)
C8 C3 C4 C5 -0.8(2)
C2 C3 C4 C5 179.13(12)
N2 C4 C5 C6 179.73(14)
C3 C4 C5 C6 1.0(2)
C4 C5 C6 C7 -0.5(2)
C5 C6 C7 C8 -0.2(2)
C6 C7 C8 C3 0.5(2)
C4 C3 C8 C7 0.0(2)
C2 C3 C8 C7 -179.88(14)
C2 C1 C9 O1 5.5(2)
N2 C1 C9 O1 -176.67(13)
C2 C1 C9 C10 -172.91(12)
N2 C1 C9 C10 4.9(2)
O1 C9 C10 C15 112.35(15)
C1 C9 C10 C15 -69.22(17)
O1 C9 C10 C11 -63.32(17)
C1 C9 C10 C11 115.12(14)
C15 C10 C11 C12 -0.6(2)
C9 C10 C11 C12 175.04(12)
C10 C11 C12 C13 -1.1(2)
C11 C12 C13 C14 1.3(2)
C11 C12 C13 S2 178.61(10)
C12 C13 C14 C15 0.2(2)
S2 C13 C14 C15 -177.11(10)
C13 C14 C15 C10 -1.9(2)
C11 C10 C15 C14 2.2(2)
C9 C10 C15 C14 -173.41(12)
C5 C4 N2 C1 -179.86(13)
C3 C4 N2 C1 -1.03(15)
C2 C1 N2 C4 1.49(15)
C9 C1 N2 C4 -176.65(13)
C14 C13 S2 O3 15.25(12)
C12 C13 S2 O3 -162.10(10)
C14 C13 S2 O2 144.24(11)
C12 C13 S2 O2 -33.10(12)
C14 C13 S2 C16 -100.07(12)
C12 C13 S2 C16 82.59(12)
